data_4112631
loop_
_publ_author_name
'Jose M. Goicoechea'
'Slavi C. Sevov'

_publ_section_title
;
 Naked Deltahedral Silicon Clusters in Solution: Synthesis and
 Characterization of Si93- and Si52-
;
_journal_name_full 'Journal of the American Chemical Society'
_journal_page_first 6860
_journal_page_last 6861
_journal_paper_doi 10.1021/ja0488075
_journal_volume 126
_journal_year 2004
_chemical_formula_sum 'C54 H108 K3 N15 O18 Si9'
_chemical_formula_weight 1625.66
_chemical_name_systematic
; 
 [K-(2,2,2-crypt)]3(Si9)*8(NH3)
;
_space_group_IT_number 2
_symmetry_cell_setting triclinic
_symmetry_space_group_name_Hall '-P 1'
_symmetry_space_group_name_H-M 'P -1'
_atom_sites_solution_hydrogens geom
_atom_sites_solution_primary direct
_atom_sites_solution_secondary difmap
_audit_creation_method SHELXL-97
_cell_angle_alpha 80.518(4)
_cell_angle_beta 84.853(4)
_cell_angle_gamma 66.374(4)
_cell_formula_units_Z 2
_cell_length_a 14.077(4)
_cell_length_b 15.061(4)
_cell_length_c 22.746(6)
_cell_measurement_temperature 100(2)
_cell_volume 4356(2)
_computing_cell_refinement 'Bruker SMART'
_computing_data_collection 'Bruker SMART'
_computing_data_reduction 'Bruker SHELXTL-V5.1'
_computing_molecular_graphics 'Bruker SHELXTL-V5.1'
_computing_publication_material 'Bruker SHELXTL-V5.1'
_computing_structure_refinement 'Bruker SHELXTL-V5.1'
_computing_structure_solution 'Bruker SHELXTL-V5.1'
_diffrn_ambient_temperature 100(2)
_diffrn_measured_fraction_theta_full 0.993
_diffrn_measured_fraction_theta_max 0.993
_diffrn_measurement_device_type 'CCD area detector'
_diffrn_measurement_method 'phi and omega scans'
_diffrn_radiation_monochromator graphite
_diffrn_radiation_source 'fine-focus sealed tube'
_diffrn_radiation_type MoK\a
_diffrn_radiation_wavelength 0.71073
_diffrn_reflns_av_R_equivalents 0.0757
_diffrn_reflns_av_sigmaI/netI 0.1057
_diffrn_reflns_limit_h_max 16
_diffrn_reflns_limit_h_min -16
_diffrn_reflns_limit_k_max 17
_diffrn_reflns_limit_k_min -17
_diffrn_reflns_limit_l_max 27
_diffrn_reflns_limit_l_min -27
_diffrn_reflns_number 37105
_diffrn_reflns_theta_full 25.00
_diffrn_reflns_theta_max 25.00
_diffrn_reflns_theta_min 3.92
_exptl_absorpt_coefficient_mu 0.345
_exptl_absorpt_correction_T_max 1.000
_exptl_absorpt_correction_T_min 0.7125
_exptl_absorpt_correction_type empirical
_exptl_absorpt_process_details SADABS
_exptl_crystal_colour dark-orange
_exptl_crystal_density_diffrn 1.239
_exptl_crystal_description blocks
_exptl_crystal_F_000 1728
_exptl_crystal_size_max 0.57
_exptl_crystal_size_mid 0.34
_exptl_crystal_size_min 0.15
_refine_diff_density_max 0.829
_refine_diff_density_min -0.572
_refine_diff_density_rms 0.102
_refine_ls_extinction_method none
_refine_ls_goodness_of_fit_ref 1.308
_refine_ls_hydrogen_treatment mixed
_refine_ls_matrix_type full
_refine_ls_number_parameters 892
_refine_ls_number_reflns 15210
_refine_ls_number_restraints 0
_refine_ls_restrained_S_all 1.308
_refine_ls_R_factor_all 0.1340
_refine_ls_R_factor_gt 0.0791
_refine_ls_shift/su_max 0.001
_refine_ls_shift/su_mean 0.000
_refine_ls_structure_factor_coef Fsqd
_refine_ls_weighting_details 'calc w=1/[\s^2^(Fo^2^)+(0.0419P)^2^+4.6490P] where P=(Fo^2^+2Fc^2^)/3'
_refine_ls_weighting_scheme calc
_refine_ls_wR_factor_gt 0.1685
_refine_ls_wR_factor_ref 0.1782
_reflns_number_gt 9342
_reflns_number_total 15210
_reflns_threshold_expression >2sigma(I)
_cod_data_source_file ja0488075si20040414_051604_1.cif
_cod_data_source_block '[K-(2,2,2-crypt)]3(Si9)*8(NH3)'
_cod_original_cell_volume 4356.4(19)
_cod_database_code 4112631

loop_
_symmetry_equiv_pos_as_xyz
'x, y, z'
'-x, -y, -z'

loop_
_atom_site_label
_atom_site_type_symbol
_atom_site_fract_x
_atom_site_fract_y
_atom_site_fract_z
_atom_site_U_iso_or_equiv
_atom_site_adp_type
_atom_site_occupancy
_atom_site_symmetry_multiplicity
_atom_site_calc_flag
_atom_site_refinement_flags
Si1 Si 0.25809(14) 1.18500(12) -0.17356(7) 0.0346(4) Uani 1 1 d .
Si2 Si 0.39706(13) 1.10191(12) -0.24379(7) 0.0327(4) Uani 1 1 d .
Si3 Si 0.22380(15) 1.10811(17) -0.25027(8) 0.0512(5) Uani 1 1 d .
Si4 Si 0.33343(13) 1.29203(12) -0.23174(7) 0.0325(4) Uani 1 1 d .
Si5 Si 0.14802(13) 1.33744(14) -0.23596(7) 0.0386(4) Uani 1 1 d .
Si6 Si 0.23834(13) 1.34205(11) -0.33259(7) 0.0316(4) Uani 1 1 d .
Si7 Si 0.41748(14) 1.22574(13) -0.32325(8) 0.0403(5) Uani 1 1 d .
Si8 Si 0.30245(13) 1.15224(11) -0.34462(7) 0.0296(4) Uani 1 1 d .
Si9 Si 0.12302(15) 1.25395(13) -0.31434(9) 0.0457(5) Uani 1 1 d .
K1 K 0.38345(9) 0.38665(8) 0.34434(5) 0.0206(3) Uani 1 1 d .
N11 N 0.4560(3) 0.3878(3) 0.21455(18) 0.0235(10) Uani 1 1 d .
N12 N 0.3052(3) 0.3885(3) 0.46988(19) 0.0268(11) Uani 1 1 d .
O11 O 0.5492(3) 0.2195(2) 0.30877(15) 0.0242(8) Uani 1 1 d .
O12 O 0.4506(3) 0.2090(3) 0.42240(15) 0.0274(9) Uani 1 1 d .
O13 O 0.4373(3) 0.4935(3) 0.41767(16) 0.0285(9) Uani 1 1 d .
O14 O 0.4716(3) 0.5195(3) 0.29126(16) 0.0266(9) Uani 1 1 d .
O15 O 0.1668(3) 0.4615(2) 0.36936(15) 0.0223(8) Uani 1 1 d .
O16 O 0.2392(3) 0.4327(2) 0.25259(15) 0.0219(8) Uani 1 1 d .
C101 C 0.5507(4) 0.3004(4) 0.2096(2) 0.0285(13) Uani 1 1 d .
H10E H 0.6090 0.3131 0.2200 0.034 Uiso 1 1 calc R
H10F H 0.5611 0.2892 0.1683 0.034 Uiso 1 1 calc R
C102 C 0.5516(4) 0.2092(4) 0.2476(2) 0.0273(13) Uani 1 1 d .
H10A H 0.4918 0.1971 0.2392 0.033 Uiso 1 1 calc R
H10B H 0.6137 0.1538 0.2386 0.033 Uiso 1 1 calc R
C103 C 0.5652(4) 0.1286(4) 0.3458(2) 0.0282(13) Uani 1 1 d .
H10K H 0.6341 0.0809 0.3380 0.034 Uiso 1 1 calc R
H10L H 0.5150 0.1040 0.3367 0.034 Uiso 1 1 calc R
C104 C 0.5537(4) 0.1426(4) 0.4099(2) 0.0310(14) Uani 1 1 d .
H10Q H 0.5682 0.0801 0.4348 0.037 Uiso 1 1 calc R
H10R H 0.6030 0.1683 0.4188 0.037 Uiso 1 1 calc R
C105 C 0.4332(5) 0.2138(4) 0.4844(2) 0.0351(14) Uani 1 1 d .
H10O H 0.4832 0.2337 0.4990 0.042 Uiso 1 1 calc R
H10P H 0.4422 0.1496 0.5055 0.042 Uiso 1 1 calc R
C106 C 0.3253(5) 0.2859(4) 0.4959(2) 0.0326(14) Uani 1 1 d .
H10M H 0.2763 0.2662 0.4798 0.039 Uiso 1 1 calc R
H10N H 0.3124 0.2831 0.5386 0.039 Uiso 1 1 calc R
C107 C 0.3610(5) 0.4285(4) 0.5027(2) 0.0291(13) Uani 1 1 d .
H10C H 0.4298 0.3789 0.5113 0.035 Uiso 1 1 calc R
H10D H 0.3248 0.4435 0.5404 0.035 Uiso 1 1 calc R
C108 C 0.3707(5) 0.5191(4) 0.4691(2) 0.0349(14) Uani 1 1 d .
H10G H 0.3028 0.5672 0.4568 0.042 Uiso 1 1 calc R
H10H H 0.3995 0.5474 0.4945 0.042 Uiso 1 1 calc R
C109 C 0.4517(5) 0.5772(4) 0.3846(3) 0.0306(14) Uani 1 1 d .
H10I H 0.4810 0.6052 0.4099 0.037 Uiso 1 1 calc R
H10J H 0.3854 0.6267 0.3709 0.037 Uiso 1 1 calc R
C110 C 0.5221(4) 0.5468(4) 0.3331(3) 0.0308(14) Uani 1 1 d .
H11C H 0.5409 0.6002 0.3141 0.037 Uiso 1 1 calc R
H11D H 0.5850 0.4917 0.3464 0.037 Uiso 1 1 calc R
C111 C 0.5332(4) 0.4997(4) 0.2378(2) 0.0308(14) Uani 1 1 d .
H11K H 0.5986 0.4449 0.2469 0.037 Uiso 1 1 calc R
H11L H 0.5479 0.5564 0.2206 0.037 Uiso 1 1 calc R
C112 C 0.4763(4) 0.4764(4) 0.1947(2) 0.0282(13) Uani 1 1 d .
H11Q H 0.4105 0.5314 0.1869 0.034 Uiso 1 1 calc R
H11R H 0.5160 0.4688 0.1574 0.034 Uiso 1 1 calc R
C113 C 0.1936(4) 0.4481(4) 0.4731(2) 0.0323(14) Uani 1 1 d .
H11M H 0.1831 0.5166 0.4676 0.039 Uiso 1 1 calc R
H11N H 0.1670 0.4329 0.5126 0.039 Uiso 1 1 calc R
C114 C 0.1325(4) 0.4332(4) 0.4279(2) 0.0290(13) Uani 1 1 d .
H11O H 0.1422 0.3649 0.4327 0.035 Uiso 1 1 calc R
H11P H 0.0593 0.4723 0.4336 0.035 Uiso 1 1 calc R
C115 C 0.1017(4) 0.4596(4) 0.3257(2) 0.0268(13) Uani 1 1 d .
H11A H 0.0301 0.5010 0.3341 0.032 Uiso 1 1 calc R
H11B H 0.1063 0.3934 0.3266 0.032 Uiso 1 1 calc R
C116 C 0.1347(4) 0.4954(4) 0.2658(2) 0.0284(13) Uani 1 1 d .
H11E H 0.0892 0.4962 0.2359 0.034 Uiso 1 1 calc R
H11F H 0.1299 0.5617 0.2649 0.034 Uiso 1 1 calc R
C117 C 0.2672(4) 0.4557(4) 0.1924(2) 0.0270(13) Uani 1 1 d .
H11G H 0.2638 0.5222 0.1854 0.032 Uiso 1 1 calc R
H11H H 0.2189 0.4514 0.1662 0.032 Uiso 1 1 calc R
C118 C 0.3763(4) 0.3850(4) 0.1788(2) 0.0251(12) Uani 1 1 d .
H11I H 0.3781 0.3191 0.1854 0.030 Uiso 1 1 calc R
H11J H 0.3929 0.3997 0.1370 0.030 Uiso 1 1 calc R
K2 K 0.22650(8) 0.84585(8) 0.06212(5) 0.0201(3) Uani 1 1 d .
N21 N 0.3135(3) 0.6834(3) -0.01512(19) 0.0239(10) Uani 1 1 d .
N22 N 0.1372(3) 1.0095(3) 0.13793(18) 0.0217(10) Uani 1 1 d .
O21 O 0.1815(3) 0.6733(2) 0.09144(15) 0.0248(8) Uani 1 1 d .
O22 O 0.0730(3) 0.8430(2) 0.14741(14) 0.0218(8) Uani 1 1 d .
O23 O 0.1427(3) 1.0419(2) 0.00918(15) 0.0236(8) Uani 1 1 d .
O24 O 0.1887(3) 0.8891(2) -0.06231(14) 0.0224(8) Uani 1 1 d .
O25 O 0.4430(3) 0.7526(3) 0.04500(16) 0.0311(9) Uani 1 1 d .
O26 O 0.3570(3) 0.8829(3) 0.13088(16) 0.0293(9) Uani 1 1 d .
C201 C 0.2988(5) 0.5960(4) 0.0153(2) 0.0310(14) Uani 1 1 d .
H20C H 0.3510 0.5630 0.0454 0.037 Uiso 1 1 calc R
H20D H 0.3097 0.5516 -0.0134 0.037 Uiso 1 1 calc R
C202 C 0.1927(5) 0.6174(4) 0.0447(2) 0.0291(13) Uani 1 1 d .
H20K H 0.1393 0.6536 0.0157 0.035 Uiso 1 1 calc R
H20L H 0.1854 0.5565 0.0607 0.035 Uiso 1 1 calc R
C203 C 0.0835(4) 0.6928(4) 0.1226(2) 0.0248(12) Uani 1 1 d .
H20A H 0.0770 0.6315 0.1384 0.030 Uiso 1 1 calc R
H20B H 0.0275 0.7301 0.0952 0.030 Uiso 1 1 calc R
C204 C 0.0759(4) 0.7477(4) 0.1711(2) 0.0288(13) Uani 1 1 d .
H20G H 0.0135 0.7540 0.1950 0.035 Uiso 1 1 calc R
H20H H 0.1351 0.7129 0.1966 0.035 Uiso 1 1 calc R
C205 C 0.0528(4) 0.9012(4) 0.1938(2) 0.0268(13) Uani 1 1 d .
H20I H 0.1094 0.8725 0.2214 0.032 Uiso 1 1 calc R
H20J H -0.0103 0.9030 0.2155 0.032 Uiso 1 1 calc R
C206 C 0.0413(4) 1.0038(4) 0.1679(2) 0.0265(13) Uani 1 1 d .
H20E H -0.0138 1.0307 0.1393 0.032 Uiso 1 1 calc R
H20F H 0.0208 1.0442 0.1996 0.032 Uiso 1 1 calc R
C207 C 0.1128(4) 1.1049(4) 0.1015(2) 0.0284(13) Uani 1 1 d .
H20Q H 0.1755 1.1176 0.0947 0.034 Uiso 1 1 calc R
H20R H 0.0635 1.1550 0.1234 0.034 Uiso 1 1 calc R
C208 C 0.0684(4) 1.1125(4) 0.0425(2) 0.0258(13) Uani 1 1 d .
H20O H 0.0052 1.1007 0.0486 0.031 Uiso 1 1 calc R
H20P H 0.0518 1.1778 0.0208 0.031 Uiso 1 1 calc R
C209 C 0.1133(4) 1.0587(4) -0.0512(2) 0.0250(12) Uani 1 1 d .
H20M H 0.1091 1.1230 -0.0695 0.030 Uiso 1 1 calc R
H20N H 0.0454 1.0570 -0.0525 0.030 Uiso 1 1 calc R
C210 C 0.1904(4) 0.9827(4) -0.0848(2) 0.0266(13) Uani 1 1 d .
H21A H 0.1742 0.9988 -0.1268 0.032 Uiso 1 1 calc R
H21B H 0.2592 0.9809 -0.0809 0.032 Uiso 1 1 calc R
C211 C 0.2490(4) 0.8192(4) -0.0996(2) 0.0249(12) Uani 1 1 d .
H21C H 0.3177 0.8201 -0.1059 0.030 Uiso 1 1 calc R
H21D H 0.2169 0.8354 -0.1381 0.030 Uiso 1 1 calc R
C212 C 0.2576(4) 0.7185(4) -0.0715(2) 0.0247(12) Uani 1 1 d .
H21K H 0.1883 0.7193 -0.0641 0.030 Uiso 1 1 calc R
H21L H 0.2929 0.6727 -0.0994 0.030 Uiso 1 1 calc R
C213 C 0.4255(4) 0.6605(4) -0.0257(2) 0.0302(14) Uani 1 1 d .
H21I H 0.4339 0.7091 -0.0570 0.036 Uiso 1 1 calc R
H21J H 0.4579 0.5973 -0.0398 0.036 Uiso 1 1 calc R
C214 C 0.4807(5) 0.6579(4) 0.0279(3) 0.0345(14) Uani 1 1 d .
H21Q H 0.4697 0.6123 0.0604 0.041 Uiso 1 1 calc R
H21R H 0.5546 0.6358 0.0190 0.041 Uiso 1 1 calc R
C215 C 0.5011(4) 0.7563(4) 0.0919(3) 0.0358(15) Uani 1 1 d .
H21G H 0.5736 0.7363 0.0796 0.043 Uiso 1 1 calc R
H21H H 0.4961 0.7114 0.1267 0.043 Uiso 1 1 calc R
C216 C 0.4609(4) 0.8571(4) 0.1073(3) 0.0353(14) Uani 1 1 d .
H21O H 0.5047 0.8608 0.1366 0.042 Uiso 1 1 calc R
H21P H 0.4619 0.9027 0.0720 0.042 Uiso 1 1 calc R
C217 C 0.3221(5) 0.9714(4) 0.1564(3) 0.0345(14) Uani 1 1 d .
H21M H 0.3216 1.0250 0.1261 0.041 Uiso 1 1 calc R
H21N H 0.3686 0.9647 0.1874 0.041 Uiso 1 1 calc R
C218 C 0.2147(4) 0.9923(4) 0.1824(2) 0.0276(13) Uani 1 1 d .
H21E H 0.2164 0.9375 0.2120 0.033 Uiso 1 1 calc R
H21F H 0.1932 1.0495 0.2025 0.033 Uiso 1 1 calc R
K3 K 0.06489(9) 0.15197(9) 0.36436(6) 0.0295(3) Uani 1 1 d .
N31 N 0.2761(5) 0.0125(4) 0.3980(3) 0.0515(16) Uani 1 1 d .
N32 N -0.1468(5) 0.2933(5) 0.3318(4) 0.074(2) Uani 1 1 d .
O31 O 0.2266(4) 0.1410(3) 0.28210(19) 0.0452(12) Uani 1 1 d .
O32 O 0.0367(4) 0.3021(3) 0.2661(2) 0.0564(13) Uani 1 1 d .
O33 O 0.1045(4) -0.0491(3) 0.38785(18) 0.0474(12) Uani 1 1 d .
O34 O -0.0746(3) 0.0853(3) 0.3244(2) 0.0479(12) Uani 1 1 d .
O35 O 0.1483(4) 0.1670(3) 0.47138(18) 0.0481(12) Uani 1 1 d .
O36 O -0.0633(4) 0.2610(4) 0.4510(3) 0.0678(15) Uani 1 1 d .
C301 C 0.3433(5) 0.0050(6) 0.3424(4) 0.068(2) Uani 1 1 d .
H30E H 0.4154 -0.0251 0.3537 0.081 Uiso 1 1 calc R
H30F H 0.3315 -0.0378 0.3191 0.081 Uiso 1 1 calc R
C302 C 0.3254(6) 0.0991(6) 0.3049(4) 0.064(2) Uani 1 1 d .
H30I H 0.3345 0.1433 0.3283 0.077 Uiso 1 1 calc R
H30J H 0.3762 0.0890 0.2722 0.077 Uiso 1 1 calc R
C303 C 0.2138(8) 0.2273(6) 0.2396(4) 0.077(3) Uani 1 1 d .
H30G H 0.2605 0.2090 0.2056 0.092 Uiso 1 1 calc R
H30H H 0.2315 0.2723 0.2579 0.092 Uiso 1 1 calc R
C304 C 0.1069(9) 0.2756(6) 0.2196(4) 0.077(3) Uani 1 1 d .
H30O H 0.1001 0.3336 0.1914 0.093 Uiso 1 1 calc R
H30P H 0.0911 0.2318 0.1990 0.093 Uiso 1 1 calc R
C305 C -0.0666(8) 0.3649(5) 0.2451(4) 0.076(3) Uani 1 1 d .
H30C H -0.0869 0.3345 0.2168 0.091 Uiso 1 1 calc R
H30D H -0.0674 0.4273 0.2254 0.091 Uiso 1 1 calc R
C306 C -0.1408(7) 0.3799(6) 0.2980(5) 0.080(3) Uani 1 1 d .
H30K H -0.1211 0.4136 0.3244 0.096 Uiso 1 1 calc R
H30L H -0.2095 0.4227 0.2840 0.096 Uiso 1 1 calc R
C307 C 0.2728(7) -0.0820(5) 0.4235(4) 0.082(3) Uani 1 1 d .
H30M H 0.2430 -0.0773 0.4636 0.099 Uiso 1 1 calc R
H30N H 0.3433 -0.1308 0.4266 0.099 Uiso 1 1 calc R
C308 C 0.2115(7) -0.1169(5) 0.3885(4) 0.071(3) Uani 1 1 d .
H30Q H 0.2394 -0.1210 0.3480 0.085 Uiso 1 1 calc R
H30R H 0.2166 -0.1815 0.4066 0.085 Uiso 1 1 calc R
C309 C 0.0445(6) -0.0754(5) 0.3525(3) 0.0480(18) Uani 1 1 d .
H30A H 0.0494 -0.1411 0.3679 0.058 Uiso 1 1 calc R
H30B H 0.0723 -0.0757 0.3120 0.058 Uiso 1 1 calc R
C310 C -0.0641(6) -0.0081(5) 0.3523(3) 0.0550(19) Uani 1 1 d .
H31A H -0.1040 -0.0322 0.3314 0.066 Uiso 1 1 calc R
H31B H -0.0913 -0.0046 0.3930 0.066 Uiso 1 1 calc R
C311 C -0.1800(6) 0.1475(6) 0.3211(6) 0.100(4) Uani 1 1 d .
H31K H -0.2120 0.1487 0.3607 0.120 Uiso 1 1 calc R
H31L H -0.2149 0.1233 0.2967 0.120 Uiso 1 1 calc R
C312 C -0.1912(8) 0.2475(6) 0.2947(6) 0.121(5) Uani 1 1 d .
H31M H -0.2642 0.2882 0.2894 0.145 Uiso 1 1 calc R
H31N H -0.1570 0.2452 0.2557 0.145 Uiso 1 1 calc R
C313 C 0.3132(6) 0.0520(5) 0.4408(3) 0.054(2) Uani 1 1 d .
H31C H 0.3275 0.1073 0.4204 0.065 Uiso 1 1 calc R
H31D H 0.3781 0.0025 0.4565 0.065 Uiso 1 1 calc R
C314 C 0.2399(6) 0.0839(5) 0.4911(3) 0.058(2) Uani 1 1 d .
H31E H 0.2208 0.0305 0.5099 0.070 Uiso 1 1 calc R
H31F H 0.2733 0.1006 0.5206 0.070 Uiso 1 1 calc R
C315 C 0.0746(7) 0.1929(6) 0.5185(3) 0.068(2) Uani 1 1 d .
H31I H 0.1054 0.2052 0.5512 0.082 Uiso 1 1 calc R
H31J H 0.0531 0.1393 0.5331 0.082 Uiso 1 1 calc R
C316 C -0.0140(7) 0.2791(6) 0.4980(3) 0.063(2) Uani 1 1 d .
H31G H 0.0077 0.3325 0.4834 0.075 Uiso 1 1 calc R
H31H H -0.0631 0.2982 0.5310 0.075 Uiso 1 1 calc R
C317 C -0.1543(9) 0.3422(8) 0.4311(6) 0.123(4) Uani 1 1 d .
H31O H -0.1364 0.3961 0.4119 0.147 Uiso 1 1 calc R
H31P H -0.2006 0.3636 0.4648 0.147 Uiso 1 1 calc R
C318 C -0.2063(7) 0.3138(9) 0.3886(6) 0.124(4) Uani 1 1 d .
H31Q H -0.2737 0.3661 0.3800 0.148 Uiso 1 1 calc R
H31R H -0.2177 0.2560 0.4071 0.148 Uiso 1 1 calc R
N1A N 0.3401(4) 0.7501(4) 0.2542(2) 0.0441(14) Uani 1 1 d .
N2A N 0.1690(4) -0.3267(4) 0.3541(2) 0.0403(13) Uani 1 1 d .
N3A N 0.4968(5) 0.8727(5) -0.1144(3) 0.0701(19) Uani 1 1 d .
N4A N 0.3345(6) 1.1105(6) -0.0091(3) 0.085(2) Uani 1 1 d .
N5A N 0.7346(9) 0.5091(7) 0.1281(4) 0.136(4) Uani 1 1 d .
N6A N 0.2594(8) 0.3031(8) 0.0674(5) 0.139(4) Uani 1 1 d .
N7A N 0.0194(10) 0.6098(9) -0.0656(5) 0.167(5) Uani 1 1 d .
N8A N -0.088(2) 0.072(3) 0.480(2) 0.52(3) Uani 1 1 d .
N9A N -0.1204(8) 0.6242(11) 0.0635(5) 0.174(5) Uani 1 1 d .

loop_
_atom_site_aniso_label
_atom_site_aniso_U_11
_atom_site_aniso_U_22
_atom_site_aniso_U_33
_atom_site_aniso_U_23
_atom_site_aniso_U_13
_atom_site_aniso_U_12
Si1 0.0354(10) 0.0311(9) 0.0363(10) -0.0007(7) 0.0073(8) -0.0154(8)
Si2 0.0239(9) 0.0355(9) 0.0363(10) -0.0064(7) -0.0047(7) -0.0079(7)
Si3 0.0335(11) 0.0967(16) 0.0305(10) 0.0065(10) -0.0020(8) -0.0384(11)
Si4 0.0305(10) 0.0399(10) 0.0360(9) -0.0034(8) -0.0026(8) -0.0234(8)
Si5 0.0242(10) 0.0572(12) 0.0301(9) 0.0026(8) 0.0021(7) -0.0154(9)
Si6 0.0395(10) 0.0251(8) 0.0268(9) 0.0003(7) 0.0044(7) -0.0118(8)
Si7 0.0329(10) 0.0374(10) 0.0560(12) -0.0113(9) 0.0145(9) -0.0208(8)
Si8 0.0352(10) 0.0263(8) 0.0274(9) -0.0038(7) 0.0049(7) -0.0133(7)
Si9 0.0370(11) 0.0352(10) 0.0663(13) -0.0136(9) 0.0081(10) -0.0151(9)
K1 0.0178(6) 0.0216(6) 0.0224(6) -0.0002(5) -0.0007(5) -0.0086(5)
N11 0.023(3) 0.023(2) 0.020(2) 0.0009(19) 0.0019(19) -0.008(2)
N12 0.023(3) 0.034(3) 0.023(2) -0.005(2) 0.000(2) -0.011(2)
O11 0.021(2) 0.0206(19) 0.028(2) -0.0026(16) 0.0024(16) -0.0059(16)
O12 0.021(2) 0.032(2) 0.025(2) -0.0009(16) 0.0008(16) -0.0073(17)
O13 0.028(2) 0.031(2) 0.030(2) -0.0065(17) -0.0002(17) -0.0139(18)
O14 0.022(2) 0.031(2) 0.032(2) -0.0019(17) 0.0021(17) -0.0177(18)
O15 0.018(2) 0.028(2) 0.024(2) -0.0027(16) 0.0022(16) -0.0134(17)
O16 0.016(2) 0.0230(19) 0.024(2) -0.0009(15) -0.0001(15) -0.0062(16)
C101 0.017(3) 0.036(3) 0.032(3) -0.009(3) 0.006(2) -0.010(3)
C102 0.019(3) 0.027(3) 0.034(3) -0.008(2) 0.002(2) -0.006(2)
C103 0.018(3) 0.019(3) 0.044(4) -0.003(3) -0.002(3) -0.004(2)
C104 0.024(3) 0.023(3) 0.038(3) 0.005(3) -0.005(3) -0.004(3)
C105 0.035(4) 0.037(3) 0.029(3) 0.005(3) 0.000(3) -0.014(3)
C106 0.035(4) 0.034(3) 0.024(3) 0.002(3) 0.005(3) -0.011(3)
C107 0.030(3) 0.038(3) 0.017(3) -0.008(2) 0.001(2) -0.010(3)
C108 0.034(4) 0.045(4) 0.030(3) -0.015(3) -0.003(3) -0.016(3)
C109 0.031(3) 0.026(3) 0.040(3) -0.004(3) -0.013(3) -0.015(3)
C110 0.025(3) 0.028(3) 0.044(4) -0.001(3) -0.005(3) -0.016(3)
C111 0.024(3) 0.031(3) 0.040(3) -0.002(3) 0.007(3) -0.015(3)
C112 0.030(3) 0.030(3) 0.026(3) 0.000(2) 0.008(3) -0.016(3)
C113 0.030(4) 0.039(3) 0.024(3) -0.007(3) 0.010(3) -0.011(3)
C114 0.023(3) 0.031(3) 0.034(3) -0.004(3) 0.005(3) -0.013(3)
C115 0.021(3) 0.030(3) 0.031(3) -0.004(2) -0.004(2) -0.012(3)
C116 0.019(3) 0.030(3) 0.033(3) -0.006(3) -0.004(2) -0.005(3)
C117 0.022(3) 0.029(3) 0.025(3) 0.004(2) -0.005(2) -0.007(3)
C118 0.028(3) 0.032(3) 0.017(3) -0.003(2) 0.001(2) -0.013(3)
K2 0.0170(6) 0.0204(6) 0.0222(6) -0.0011(5) 0.0004(5) -0.0075(5)
N21 0.022(3) 0.021(2) 0.024(2) -0.0038(19) 0.001(2) -0.005(2)
N22 0.016(2) 0.024(2) 0.026(2) -0.0041(19) -0.0026(19) -0.008(2)
O21 0.023(2) 0.025(2) 0.027(2) -0.0032(16) 0.0047(16) -0.0124(17)
O22 0.022(2) 0.0241(19) 0.0214(19) -0.0017(15) 0.0018(15) -0.0124(16)
O23 0.019(2) 0.0231(19) 0.027(2) 0.0006(16) -0.0053(16) -0.0076(16)
O24 0.021(2) 0.0210(19) 0.0218(19) 0.0005(15) 0.0029(16) -0.0072(16)
O25 0.020(2) 0.035(2) 0.032(2) -0.0047(18) -0.0043(17) -0.0043(18)
O26 0.019(2) 0.034(2) 0.036(2) -0.0062(18) -0.0014(17) -0.0118(18)
C201 0.038(4) 0.024(3) 0.027(3) -0.007(2) 0.004(3) -0.009(3)
C202 0.043(4) 0.022(3) 0.027(3) 0.000(2) 0.002(3) -0.019(3)
C203 0.017(3) 0.025(3) 0.031(3) 0.002(2) 0.004(2) -0.010(2)
C204 0.023(3) 0.026(3) 0.033(3) 0.002(2) 0.009(3) -0.009(3)
C205 0.020(3) 0.032(3) 0.027(3) -0.006(2) 0.007(2) -0.010(3)
C206 0.025(3) 0.027(3) 0.027(3) -0.010(2) 0.006(2) -0.008(3)
C207 0.025(3) 0.020(3) 0.040(3) -0.007(2) 0.000(3) -0.008(2)
C208 0.024(3) 0.019(3) 0.033(3) -0.001(2) -0.002(3) -0.008(2)
C209 0.026(3) 0.022(3) 0.025(3) 0.002(2) -0.002(2) -0.009(2)
C210 0.029(3) 0.026(3) 0.025(3) 0.002(2) 0.000(2) -0.014(3)
C211 0.022(3) 0.031(3) 0.018(3) -0.001(2) 0.001(2) -0.008(3)
C212 0.025(3) 0.026(3) 0.023(3) -0.008(2) 0.005(2) -0.009(2)
C213 0.019(3) 0.027(3) 0.030(3) -0.003(2) 0.005(3) 0.003(3)
C214 0.023(3) 0.035(3) 0.032(3) -0.002(3) 0.001(3) 0.001(3)
C215 0.013(3) 0.049(4) 0.040(4) -0.003(3) -0.007(3) -0.007(3)
C216 0.018(3) 0.044(4) 0.047(4) -0.004(3) -0.004(3) -0.015(3)
C217 0.032(4) 0.035(3) 0.042(4) -0.009(3) -0.006(3) -0.016(3)
C218 0.033(3) 0.024(3) 0.026(3) -0.006(2) -0.004(3) -0.010(3)
K3 0.0204(7) 0.0281(7) 0.0400(7) -0.0067(5) 0.0018(5) -0.0092(5)
N31 0.054(4) 0.033(3) 0.064(4) -0.007(3) -0.035(3) -0.006(3)
N32 0.045(4) 0.052(4) 0.128(6) -0.012(4) -0.031(4) -0.017(3)
O31 0.047(3) 0.054(3) 0.053(3) -0.024(2) 0.014(2) -0.036(2)
O32 0.077(4) 0.047(3) 0.056(3) -0.006(2) -0.018(3) -0.032(3)
O33 0.069(3) 0.033(2) 0.043(3) -0.010(2) -0.011(2) -0.019(2)
O34 0.032(3) 0.045(3) 0.076(3) -0.001(2) -0.011(2) -0.026(2)
O35 0.067(3) 0.059(3) 0.029(2) -0.014(2) 0.009(2) -0.036(3)
O36 0.050(3) 0.053(3) 0.091(4) -0.030(3) 0.028(3) -0.009(3)
C301 0.025(4) 0.071(6) 0.097(7) -0.050(5) -0.011(4) 0.008(4)
C302 0.043(5) 0.083(6) 0.084(6) -0.060(5) 0.022(4) -0.030(4)
C303 0.129(9) 0.047(5) 0.080(6) -0.031(4) 0.061(6) -0.067(6)
C304 0.130(9) 0.039(5) 0.067(6) -0.002(4) -0.002(6) -0.040(6)
C305 0.096(7) 0.041(4) 0.090(7) 0.016(4) -0.071(6) -0.023(5)
C306 0.055(6) 0.056(6) 0.118(8) 0.001(5) -0.048(6) -0.006(4)
C307 0.087(7) 0.033(4) 0.112(7) -0.001(4) -0.068(6) 0.001(4)
C308 0.079(6) 0.026(4) 0.099(7) -0.017(4) -0.037(5) -0.002(4)
C309 0.071(5) 0.041(4) 0.044(4) -0.010(3) -0.007(4) -0.031(4)
C310 0.058(5) 0.058(5) 0.068(5) -0.005(4) 0.002(4) -0.044(4)
C311 0.040(5) 0.067(6) 0.203(12) -0.004(6) -0.041(6) -0.028(5)
C312 0.072(7) 0.061(6) 0.239(13) 0.016(7) -0.113(8) -0.027(5)
C313 0.055(5) 0.044(4) 0.058(5) -0.009(4) -0.032(4) -0.007(4)
C314 0.088(6) 0.043(4) 0.052(5) 0.012(4) -0.038(4) -0.034(4)
C315 0.093(7) 0.076(6) 0.046(5) -0.014(4) 0.021(5) -0.047(6)
C316 0.082(6) 0.064(5) 0.059(5) -0.034(4) 0.042(5) -0.046(5)
C317 0.075(8) 0.105(9) 0.154(11) -0.056(8) 0.030(8) 0.008(7)
C318 0.016(5) 0.137(10) 0.185(13) -0.052(9) -0.001(6) 0.016(5)
N1A 0.033(3) 0.040(3) 0.047(3) 0.003(2) 0.005(3) -0.006(3)
N2A 0.047(3) 0.039(3) 0.042(3) -0.009(2) -0.006(3) -0.023(3)
N3A 0.073(5) 0.060(4) 0.081(5) -0.012(3) 0.007(4) -0.031(4)
N4A 0.092(6) 0.145(7) 0.057(4) -0.004(4) 0.001(4) -0.091(6)
N5A 0.176(11) 0.105(7) 0.135(8) -0.037(6) -0.026(7) -0.053(7)
N6A 0.125(8) 0.169(9) 0.156(9) -0.089(8) 0.048(7) -0.077(7)
N7A 0.188(12) 0.194(11) 0.126(9) 0.027(8) -0.041(8) -0.093(10)
N8A 0.45(4) 0.60(6) 0.74(6) -0.42(6) 0.27(5) -0.39(4)
N9A 0.114(9) 0.320(16) 0.145(9) -0.132(10) 0.039(7) -0.116(10)

loop_
_atom_type_symbol
_atom_type_description
_atom_type_scat_dispersion_real
_atom_type_scat_dispersion_imag
_atom_type_scat_source
C C 0.0033 0.0016 'International Tables Vol C Tables 4.2.6.8 and 6.1.1.4'
H H 0.0000 0.0000 'International Tables Vol C Tables 4.2.6.8 and 6.1.1.4'
N N 0.0061 0.0033 'International Tables Vol C Tables 4.2.6.8 and 6.1.1.4'
O O 0.0106 0.0060 'International Tables Vol C Tables 4.2.6.8 and 6.1.1.4'
K K 0.2009 0.2494 'International Tables Vol C Tables 4.2.6.8 and 6.1.1.4'
Si Si 0.0817 0.0704 'International Tables Vol C Tables 4.2.6.8 and 6.1.1.4'

loop_
_geom_angle_atom_site_label_1
_geom_angle_atom_site_label_2
_geom_angle_atom_site_label_3
_geom_angle
Si3 Si1 Si4 101.70(8)
Si3 Si1 Si2 59.30(7)
Si4 Si1 Si2 66.69(7)
Si3 Si1 Si5 82.79(9)
Si4 Si1 Si5 59.21(7)
Si2 Si1 Si5 103.22(8)
Si3 Si2 Si7 107.13(9)
Si3 Si2 Si1 59.52(8)
Si7 Si2 Si1 108.82(8)
Si3 Si2 Si8 58.06(7)
Si7 Si2 Si8 56.93(7)
Si1 Si2 Si8 102.90(8)
Si3 Si2 Si4 94.71(9)
Si7 Si2 Si4 56.72(7)
Si1 Si2 Si4 55.96(6)
Si8 Si2 Si4 89.69(7)
Si9 Si3 Si2 109.50(10)
Si9 Si3 Si1 98.37(11)
Si2 Si3 Si1 61.18(7)
Si9 Si3 Si8 61.46(7)
Si2 Si3 Si8 64.72(7)
Si1 Si3 Si8 109.07(9)
Si5 Si4 Si1 61.51(7)
Si5 Si4 Si7 109.06(9)
Si1 Si4 Si7 110.30(8)
Si5 Si4 Si6 57.97(7)
Si1 Si4 Si6 103.28(8)
Si7 Si4 Si6 57.30(7)
Si5 Si4 Si2 98.45(8)
Si1 Si4 Si2 57.35(6)
Si7 Si4 Si2 56.93(6)
Si6 Si4 Si2 90.20(7)
Si4 Si5 Si6 64.74(7)
Si4 Si5 Si9 106.38(9)
Si6 Si5 Si9 59.79(7)
Si4 Si5 Si1 59.28(7)
Si6 Si5 Si1 106.60(8)
Si9 Si5 Si1 95.23(9)
Si7 Si6 Si5 109.26(9)
Si7 Si6 Si9 109.50(8)
Si5 Si6 Si9 60.59(7)
Si7 Si6 Si4 58.20(7)
Si5 Si6 Si4 57.29(7)
Si9 Si6 Si4 101.57(8)
Si7 Si6 Si8 56.12(6)
Si5 Si6 Si8 98.25(8)
Si9 Si6 Si8 57.49(7)
Si4 Si6 Si8 89.71(7)
Si8 Si7 Si6 67.27(7)
Si8 Si7 Si4 100.04(8)
Si6 Si7 Si4 64.50(7)
Si8 Si7 Si2 64.50(7)
Si6 Si7 Si2 100.21(8)
Si4 Si7 Si2 66.36(7)
Si7 Si8 Si3 107.82(9)
Si7 Si8 Si9 108.99(8)
Si3 Si8 Si9 58.50(8)
Si7 Si8 Si2 58.56(7)
Si3 Si8 Si2 57.22(7)
Si9 Si8 Si2 101.68(8)
Si7 Si8 Si6 56.61(7)
Si3 Si8 Si6 94.92(8)
Si9 Si8 Si6 56.45(6)
Si2 Si8 Si6 90.40(7)
Si3 Si9 Si6 102.40(10)
Si3 Si9 Si5 83.52(10)
Si6 Si9 Si5 59.62(7)
Si3 Si9 Si8 60.03(7)
Si6 Si9 Si8 66.07(7)
Si5 Si9 Si8 103.42(9)
O12 K1 O14 135.86(11)
O12 K1 O13 95.99(11)
O14 K1 O13 60.84(10)
O12 K1 O15 101.20(10)
O14 K1 O15 117.98(11)
O13 K1 O15 98.11(11)
O12 K1 O11 60.17(10)
O14 K1 O11 94.70(10)
O13 K1 O11 115.80(11)
O15 K1 O11 141.81(10)
O12 K1 O16 123.47(11)
O14 K1 O16 95.24(10)
O13 K1 O16 136.04(11)
O15 K1 O16 58.94(10)
O11 K1 O16 101.52(10)
O12 K1 N12 61.66(11)
O14 K1 N12 120.63(12)
O13 K1 N12 61.12(11)
O15 K1 N12 60.22(11)
O11 K1 N12 120.87(12)
O16 K1 N12 118.47(12)
O12 K1 N11 119.39(11)
O14 K1 N11 59.97(11)
O13 K1 N11 119.86(11)
O15 K1 N11 117.85(11)
O11 K1 N11 60.50(11)
O16 K1 N11 59.62(11)
N12 K1 N11 178.07(13)
C118 N11 C101 108.8(4)
C118 N11 C112 110.9(4)
C101 N11 C112 110.3(4)
C118 N11 K1 109.3(3)
C101 N11 K1 108.7(3)
C112 N11 K1 108.7(3)
C113 N12 C107 109.4(4)
C113 N12 C106 109.5(4)
C107 N12 C106 110.3(4)
C113 N12 K1 111.1(3)
C107 N12 K1 109.2(3)
C106 N12 K1 107.3(3)
C102 O11 C103 110.7(4)
C102 O11 K1 115.3(3)
C103 O11 K1 116.0(3)
C105 O12 C104 111.3(4)
C105 O12 K1 117.6(3)
C104 O12 K1 114.2(3)
C108 O13 C109 111.2(4)
C108 O13 K1 115.1(3)
C109 O13 K1 112.6(3)
C111 O14 C110 111.1(4)
C111 O14 K1 118.6(3)
C110 O14 K1 113.1(3)
C115 O15 C114 110.4(4)
C115 O15 K1 117.4(3)
C114 O15 K1 117.4(3)
C117 O16 C116 110.9(4)
C117 O16 K1 120.2(3)
C116 O16 K1 115.8(3)
N11 C101 C102 115.1(4)
O11 C102 C101 109.6(4)
O11 C103 C104 110.0(4)
O12 C104 C103 110.0(4)
O12 C105 C106 110.0(5)
N12 C106 C105 114.5(4)
N12 C107 C108 113.2(4)
O13 C108 C107 108.7(4)
O13 C109 C110 109.1(4)
O14 C110 C109 109.6(4)
O14 C111 C112 109.4(4)
N11 C112 C111 114.6(4)
N12 C113 C114 113.9(4)
O15 C114 C113 109.2(4)
O15 C115 C116 109.3(4)
O16 C116 C115 109.8(4)
O16 C117 C118 109.8(4)
N11 C118 C117 114.3(4)
O22 K2 O26 99.60(11)
O22 K2 O23 100.87(10)
O26 K2 O23 91.51(11)
O22 K2 O25 139.47(11)
O26 K2 O25 60.89(11)
O23 K2 O25 113.91(11)
O22 K2 O24 122.41(11)
O26 K2 O24 132.06(11)
O23 K2 O24 60.95(10)
O25 K2 O24 93.43(10)
O22 K2 O21 60.32(10)
O26 K2 O21 121.74(11)
O23 K2 O21 142.72(11)
O25 K2 O21 98.09(11)
O24 K2 O21 100.16(10)
O22 K2 N22 61.09(10)
O26 K2 N22 60.13(11)
O23 K2 N22 59.26(11)
O25 K2 N22 120.17(11)
O24 K2 N22 119.08(11)
O21 K2 N22 120.49(11)
O22 K2 N21 118.84(11)
O26 K2 N21 120.60(12)
O23 K2 N21 120.11(11)
O25 K2 N21 60.48(11)
O24 K2 N21 60.19(11)
O21 K2 N21 59.60(11)
N22 K2 N21 179.17(13)
C201 N21 C212 110.0(4)
C201 N21 C213 109.6(4)
C212 N21 C213 111.1(4)
C201 N21 K2 110.0(3)
C212 N21 K2 107.9(3)
C213 N21 K2 108.2(3)
C207 N22 C218 110.7(4)
C207 N22 C206 109.8(4)
C218 N22 C206 110.3(4)
C207 N22 K2 111.1(3)
C218 N22 K2 107.4(3)
C206 N22 K2 107.3(3)
C202 O21 C203 111.3(4)
C202 O21 K2 117.1(3)
C203 O21 K2 112.1(3)
C205 O22 C204 110.3(4)
C205 O22 K2 118.6(3)
C204 O22 K2 115.3(3)
C209 O23 C208 111.1(4)
C209 O23 K2 116.1(3)
C208 O23 K2 118.6(3)
C211 O24 C210 110.6(4)
C211 O24 K2 118.8(3)
C210 O24 K2 109.7(3)
C214 O25 C215 111.8(4)
C214 O25 K2 116.6(3)
C215 O25 K2 113.8(3)
C217 O26 C216 111.4(4)
C217 O26 K2 121.0(3)
C216 O26 K2 114.3(3)
N21 C201 C202 113.8(4)
O21 C202 C201 108.7(4)
O21 C203 C204 109.8(4)
O22 C204 C203 109.9(4)
O22 C205 C206 109.9(4)
N22 C206 C205 113.8(4)
N22 C207 C208 113.5(4)
O23 C208 C207 109.0(4)
O23 C209 C210 110.2(4)
O24 C210 C209 110.0(4)
O24 C211 C212 110.0(4)
N21 C212 C211 113.9(4)
N21 C213 C214 114.2(4)
O25 C214 C213 109.7(4)
O25 C215 C216 110.0(5)
O26 C216 C215 109.5(5)
O26 C217 C218 108.8(4)
N22 C218 C217 113.9(4)
O31 K3 O34 111.88(13)
O31 K3 O36 143.74(14)
O34 K3 O36 98.98(15)
O31 K3 O33 98.02(13)
O34 K3 O33 60.94(13)
O36 K3 O33 113.84(14)
O31 K3 O32 59.83(15)
O34 K3 O32 94.50(14)
O36 K3 O32 100.47(16)
O33 K3 O32 139.74(13)
O31 K3 O35 101.72(13)
O34 K3 O35 141.93(13)
O36 K3 O35 58.63(16)
O33 K3 O35 97.97(13)
O32 K3 O35 118.28(13)
O31 K3 N31 62.00(16)
O34 K3 N31 120.11(14)
O36 K3 N31 118.11(17)
O33 K3 N31 61.52(15)
O32 K3 N31 119.93(17)
O35 K3 N31 61.29(15)
O31 K3 N32 118.2(2)
O34 K3 N32 60.52(15)
O36 K3 N32 61.3(2)
O33 K3 N32 118.97(16)
O32 K3 N32 60.1(2)
O35 K3 N32 118.00(18)
N31 K3 N32 179.27(18)
C313 N31 C307 111.1(6)
C313 N31 C301 109.3(6)
C307 N31 C301 111.8(6)
C313 N31 K3 108.4(4)
C307 N31 K3 109.0(4)
C301 N31 K3 107.1(4)
C306 N32 C318 111.7(8)
C306 N32 C312 109.5(8)
C318 N32 C312 112.0(9)
C306 N32 K3 109.1(5)
C318 N32 K3 106.4(5)
C312 N32 K3 108.1(5)
C302 O31 C303 111.1(6)
C302 O31 K3 115.9(4)
C303 O31 K3 117.3(4)
C304 O32 C305 111.7(7)
C304 O32 K3 114.6(4)
C305 O32 K3 120.6(5)
C309 O33 C308 111.5(5)
C309 O33 K3 112.4(4)
C308 O33 K3 117.3(4)
C310 O34 C311 109.8(6)
C310 O34 K3 113.6(4)
C311 O34 K3 119.0(4)
C315 O35 C314 111.2(6)
C315 O35 K3 114.0(5)
C314 O35 K3 114.3(4)
C317 O36 C316 113.0(7)
C317 O36 K3 117.2(6)
C316 O36 K3 117.8(4)
C302 C301 N31 114.3(6)
O31 C302 C301 111.4(6)
O31 C303 C304 110.7(6)
O32 C304 C303 112.3(7)
O32 C305 C306 108.3(6)
N32 C306 C305 116.0(7)
N31 C307 C308 114.7(6)
O33 C308 C307 109.2(6)
O33 C309 C310 112.0(5)
O34 C310 C309 110.5(5)
O34 C311 C312 109.9(7)
C311 C312 N32 113.2(8)
N31 C313 C314 113.9(6)
O35 C314 C313 111.1(5)
O35 C315 C316 109.8(6)
C315 C316 O36 110.5(6)
O36 C317 C318 109.4(9)
C317 C318 N32 113.4(9)

loop_
_geom_bond_atom_site_label_1
_geom_bond_atom_site_label_2
_geom_bond_distance
Si1 Si3 2.426(3)
Si1 Si4 2.427(2)
Si1 Si2 2.466(2)
Si1 Si5 2.481(3)
Si2 Si3 2.420(3)
Si2 Si7 2.460(2)
Si2 Si8 2.603(2)
Si2 Si4 2.690(2)
Si3 Si9 2.404(3)
Si3 Si8 2.443(2)
Si4 Si5 2.425(2)
Si4 Si7 2.454(2)
Si4 Si6 2.607(2)
Si5 Si6 2.444(2)
Si5 Si9 2.467(3)
Si6 Si7 2.430(3)
Si6 Si9 2.448(3)
Si6 Si8 2.685(2)
Si7 Si8 2.417(2)
Si8 Si9 2.477(2)
K1 O12 2.814(4)
K1 O14 2.815(3)
K1 O13 2.835(4)
K1 O15 2.836(4)
K1 O11 2.838(3)
K1 O16 2.848(4)
K1 N12 2.967(4)
K1 N11 3.036(4)
N11 C118 1.461(7)
N11 C101 1.462(6)
N11 C112 1.466(6)
N12 C113 1.467(7)
N12 C107 1.472(7)
N12 C106 1.482(7)
O11 C102 1.422(6)
O11 C103 1.429(6)
O12 C105 1.418(6)
O12 C104 1.429(6)
O13 C108 1.435(6)
O13 C109 1.436(6)
O14 C111 1.428(6)
O14 C110 1.437(6)
O15 C115 1.422(6)
O15 C114 1.432(6)
O16 C117 1.416(6)
O16 C116 1.431(6)
C101 C102 1.494(7)
C103 C104 1.492(8)
C105 C106 1.502(8)
C107 C108 1.502(8)
C109 C110 1.472(8)
C111 C112 1.486(8)
C113 C114 1.496(8)
C115 C116 1.486(7)
C117 C118 1.517(7)
K2 O22 2.780(3)
K2 O26 2.786(4)
K2 O23 2.802(4)
K2 O25 2.819(4)
K2 O24 2.847(4)
K2 O21 2.876(3)
K2 N22 3.026(4)
K2 N21 3.034(4)
N21 C201 1.465(7)
N21 C212 1.471(6)
N21 C213 1.479(7)
N22 C207 1.460(6)
N22 C218 1.471(7)
N22 C206 1.484(6)
O21 C202 1.422(6)
O21 C203 1.435(6)
O22 C205 1.418(6)
O22 C204 1.434(6)
O23 C209 1.422(6)
O23 C208 1.425(6)
O24 C211 1.414(6)
O24 C210 1.426(6)
O25 C214 1.416(6)
O25 C215 1.423(6)
O26 C217 1.426(6)
O26 C216 1.432(6)
C201 C202 1.513(8)
C203 C204 1.458(7)
C205 C206 1.510(7)
C207 C208 1.498(7)
C209 C210 1.490(7)
C211 C212 1.507(7)
C213 C214 1.491(8)
C215 C216 1.483(8)
C217 C218 1.501(8)
K3 O31 2.783(4)
K3 O34 2.809(4)
K3 O36 2.810(5)
K3 O33 2.817(4)
K3 O32 2.835(5)
K3 O35 2.875(4)
K3 N31 2.951(6)
K3 N32 2.958(6)
N31 C313 1.451(8)
N31 C307 1.464(9)
N31 C301 1.501(10)
N32 C306 1.430(10)
N32 C318 1.483(13)
N32 C312 1.485(10)
O31 C302 1.386(9)
O31 C303 1.444(9)
O32 C304 1.376(10)
O32 C305 1.453(9)
O33 C309 1.418(7)
O33 C308 1.441(8)
O34 C310 1.400(7)
O34 C311 1.402(9)
O35 C315 1.412(8)
O35 C314 1.434(8)
O36 C317 1.416(12)
O36 C316 1.442(9)
C301 C302 1.467(11)
C303 C304 1.462(12)
C305 C306 1.504(12)
C307 C308 1.510(10)
C309 C310 1.457(9)
C311 C312 1.477(12)
C313 C314 1.475(10)
C315 C316 1.437(11)
C317 C318 1.471(15)
